data_2011317
loop_
_publ_author_name
'Ramos Silva, M.'
'Matos Beja, A.'
'Paixao, J. A.'
'Alte da Veiga, L.'
'Sobral, A. J. F. N. '
'Rebanda, N. G. C. L. '
'Rocha Gonsalves, A. M. dA.'

_publ_section_title
;
 C---H&#x00B7;&#x00B7;&#x00B7;\p interactions in
 9-(<i>n</i>-dodecylaminomethyl)anthracene
;
_journal_issue 9
_journal_name_full 'Acta Crystallographica Section C'
_journal_page_first 1136
_journal_page_last 1138
_journal_paper_doi 10.1107/S0108270100008441
_journal_volume 56
_journal_year 2000
_chemical_formula_moiety 'C27 H37 N'
_chemical_formula_sum 'C27 H37 N'
_chemical_formula_weight 375.58
_chemical_name_systematic
;
 9-(n-dodecylaminomethyl)anthracene
;
_space_group_IT_number 56
_symmetry_cell_setting orthorhombic
_symmetry_space_group_name_Hall '-P 2ab 2ac'
_symmetry_space_group_name_H-M 'P c c n'
_audit_creation_method SHELXL-97
_cell_angle_alpha 90.00
_cell_angle_beta 90.00
_cell_angle_gamma 90.00
_cell_formula_units_Z 8
_cell_length_a 17.760(9)
_cell_length_b 32.336(11)
_cell_length_c 7.9664(6)
_cell_measurement_reflns_used 25
_cell_measurement_temperature 293(2)
_cell_measurement_theta_max 21.87
_cell_measurement_theta_min 11.52
_cell_volume 4575(3)
_computing_cell_refinement 'CAD-4 Software'
_computing_data_collection 'CAD-4 Software (Enraf-Nonius, 1989)'
_computing_data_reduction 'HELENA (Spek, 1997)'
_computing_molecular_graphics 'ORTEPII (Johnson, 1976)'
_computing_publication_material SHELXL97
_computing_structure_refinement 'SHELXL97 (Sheldrick, 1997)'
_computing_structure_solution 'SHELXS97 (Sheldrick, 1990)'
_diffrn_ambient_temperature 293(2)
_diffrn_measured_fraction_theta_full .998
_diffrn_measured_fraction_theta_max .998
_diffrn_measurement_device_type 'Enraf-Nonius CAD-4 diffractometer'
_diffrn_measurement_method 'profile data from \w-\q scans'
_diffrn_radiation_monochromator graphite
_diffrn_radiation_source 'rotating anode generator'
_diffrn_radiation_type 'Cu K\a'
_diffrn_radiation_wavelength 1.54056
_diffrn_reflns_av_R_equivalents .0494
_diffrn_reflns_av_sigmaI/netI .0152
_diffrn_reflns_limit_h_max 21
_diffrn_reflns_limit_h_min -2
_diffrn_reflns_limit_k_max 38
_diffrn_reflns_limit_k_min -4
_diffrn_reflns_limit_l_max 9
_diffrn_reflns_limit_l_min 0
_diffrn_reflns_number 4111
_diffrn_reflns_theta_full 67.26
_diffrn_reflns_theta_max 67.26
_diffrn_reflns_theta_min 4.80
_diffrn_standards_decay_% 2
_diffrn_standards_interval_time 180
_diffrn_standards_number 2
_exptl_absorpt_coefficient_mu .459
_exptl_absorpt_correction_type none
_exptl_crystal_colour 'translucent pale yellow'
_exptl_crystal_density_diffrn 1.091
_exptl_crystal_density_method 'not measured'
_exptl_crystal_description block
_exptl_crystal_F_000 1648
_exptl_crystal_size_max .51
_exptl_crystal_size_mid .34
_exptl_crystal_size_min .25
_refine_diff_density_max .324
_refine_diff_density_min -.187
_refine_ls_extinction_coef .00053(14)
_refine_ls_extinction_method 'SHELXL97 (Sheldrick, 1997)'
_refine_ls_goodness_of_fit_ref 1.087
_refine_ls_hydrogen_treatment mixed
_refine_ls_matrix_type full
_refine_ls_number_parameters 258
_refine_ls_number_reflns 4108
_refine_ls_number_restraints 0
_refine_ls_restrained_S_all 1.087
_refine_ls_R_factor_all .0792
_refine_ls_R_factor_gt .0556
_refine_ls_shift/su_max .000
_refine_ls_shift/su_mean .000
_refine_ls_structure_factor_coef Fsqd
_refine_ls_weighting_details 'calc w = 1/[\s^2^(Fo^2^)+(0.1039P)^2^+1.0675P] where P=(Fo^2^+2Fc^2^)/3'
_refine_ls_weighting_scheme calc
_refine_ls_wR_factor_ref .1872
_reflns_number_gt 3069
_reflns_number_total 4103
_reflns_threshold_expression I>2\s(I)
_cod_data_source_file gd1095.cif
_cod_data_source_block I
_cod_original_sg_symbol_H-M Pccn
_cod_database_code 2011317
_cod_database_fobs_code 2011317

loop_
_symmetry_equiv_pos_as_xyz
'x, y, z'
'-x+1/2, -y+1/2, z'
'x+1/2, -y, -z+1/2'
'-x, y+1/2, -z+1/2'
'-x, -y, -z'
'x-1/2, y-1/2, -z'
'-x-1/2, y, z-1/2'
'x, -y-1/2, z-1/2'

loop_
_atom_site_label
_atom_site_fract_x
_atom_site_fract_y
_atom_site_fract_z
_atom_site_U_iso_or_equiv
_atom_site_adp_type
_atom_site_calc_flag
_atom_site_refinement_flags
_atom_site_occupancy
_atom_site_disorder_assembly
_atom_site_disorder_group
_atom_site_type_symbol
N12 .11720(10) .15238(5) .4914(2) .0564(4) Uani d . 1 . . N
H12 .0818(14) .1707(8) .442(3) .085 Uiso d . 1 . . H
C1 .14969(11) .17500(6) .8852(2) .0548(5) Uani d . 1 . . C
H1 .1754 .1578 .8113 .066 Uiso calc R 1 . . H
C2 .18779(12) .19274(7) 1.0136(3) .0646(6) Uani d . 1 . . C
H2 .2391 .1879 1.0258 .077 Uiso calc R 1 . . H
C3 .14993(13) .21852(7) 1.1292(3) .0672(6) Uani d . 1 . . C
H3 .1763 .2305 1.2176 .081 Uiso calc R 1 . . H
C4 .07576(13) .22587(6) 1.1118(2) .0598(5) Uani d . 1 . . C
H4 .0514 .2425 1.1901 .072 Uiso calc R 1 . . H
C4A .03378(11) .20879(5) .9763(2) .0457(4) Uani d . 1 . . C
C5 -.15867(11) .21353(6) .7887(3) .0588(5) Uani d . 1 . . C
H5 -.1827 .2309 .8645 .071 Uiso calc R 1 . . H
C6 -.19728(12) .19881(7) .6556(3) .0677(6) Uani d . 1 . . C
H6 -.2477 .2057 .6414 .081 Uiso calc R 1 . . H
C7 -.16124(13) .17312(7) .5387(3) .0678(6) Uani d . 1 . . C
H7 -.1879 .1635 .4461 .081 Uiso calc R 1 . . H
C8 -.08833(12) .16207(6) .5582(3) .0585(5) Uani d . 1 . . C
H8 -.0659 .1450 .4785 .070 Uiso calc R 1 . . H
C8A -.04489(10) .17590(5) .6984(2) .0453(4) Uani d . 1 . . C
C9 .03062(10) .16442(5) .7260(2) .0460(4) Uani d . 1 . . C
C9A .07136(10) .18191(5) .8600(2) .0442(4) Uani d . 1 . . C
C10 -.04173(11) .21816(5) .9515(2) .0504(5) Uani d . 1 . . C
H10 -.0662 .2351 1.0284 .060 Uiso calc R 1 . . H
C10A -.08156(10) .20290(5) .8152(2) .0462(4) Uani d . 1 . . C
C11 .06876(11) .13273(5) .6135(2) .0518(5) Uani d . 1 . . C
H11A .0983 .1140 .6819 .062 Uiso calc R 1 . . H
H11B .0307 .1166 .5556 .062 Uiso calc R 1 . . H
C13 .15351(11) .12255(7) .3788(3) .0596(5) Uani d . 1 . . C
H13A .1791 .1021 .4472 .072 Uiso calc R 1 . . H
H13B .1917 .1371 .3148 .072 Uiso calc R 1 . . H
C14 .10276(10) .09979(6) .2557(2) .0539(5) Uani d . 1 . . C
H14A .0680 .0824 .3177 .065 Uiso calc R 1 . . H
H14B .0734 .1198 .1928 .065 Uiso calc R 1 . . H
C15 .14756(11) .07328(6) .1345(2) .0531(5) Uani d . 1 . . C
H15A .1860 .0903 .0825 .064 Uiso calc R 1 . . H
H15B .1728 .0517 .1974 .064 Uiso calc R 1 . . H
C16 .10052(10) .05344(6) -.0022(2) .0504(4) Uani d . 1 . . C
H16A .0712 .0747 -.0577 .061 Uiso calc R 1 . . H
H16B .0656 .0341 .0490 .061 Uiso calc R 1 . . H
C17 .14694(10) .03063(6) -.1329(2) .0539(5) Uani d . 1 . . C
H17A .1832 .0497 -.1809 .065 Uiso calc R 1 . . H
H17B .1749 .0088 -.0777 .065 Uiso calc R 1 . . H
C18 .10071(10) .01187(6) -.2738(2) .0520(5) Uani d . 1 . . C
H18A .0652 -.0077 -.2262 .062 Uiso calc R 1 . . H
H18B .0720 .0336 -.3279 .062 Uiso calc R 1 . . H
C19 .14785(11) -.01014(7) -.4051(3) .0577(5) Uani d . 1 . . C
H19A .1845 .0092 -.4496 .069 Uiso calc R 1 . . H
H19B .1754 -.0324 -.3511 .069 Uiso calc R 1 . . H
C20 .10311(10) -.02803(6) -.5500(2) .0534(5) Uani d . 1 . . C
H20A .0657 -.0469 -.5057 .064 Uiso calc R 1 . . H
H20B .0766 -.0058 -.6063 .064 Uiso calc R 1 . . H
C21 .15080(10) -.05078(6) -.6776(3) .0565(5) Uani d . 1 . . C
H21A .1760 -.0736 -.6215 .068 Uiso calc R 1 . . H
H21B .1894 -.0321 -.7183 .068 Uiso calc R 1 . . H
C22 .10797(10) -.06775(6) -.8270(2) .0513(5) Uani d . 1 . . C
H22A .0672 -.0851 -.7866 .062 Uiso calc R 1 . . H
H22B .0858 -.0449 -.8883 .062 Uiso calc R 1 . . H
C23 .15623(13) -.09268(7) -.9454(3) .0687(6) Uani d . 1 . . C
H23A .1783 -.1156 -.8839 .082 Uiso calc R 1 . . H
H23B .1971 -.0754 -.9851 .082 Uiso calc R 1 . . H
C24 .11417(17) -.10973(8) -1.0959(3) .0855(8) Uani d . 1 . . C
H24A .0743 -.1275 -1.0581 .128 Uiso calc R 1 . . H
H24B .1482 -.1252 -1.1651 .128 Uiso calc R 1 . . H
H24C .0934 -.0873 -1.1597 .128 Uiso calc R 1 . . H

loop_
_atom_site_aniso_label
_atom_site_aniso_U_11
_atom_site_aniso_U_22
_atom_site_aniso_U_33
_atom_site_aniso_U_12
_atom_site_aniso_U_13
_atom_site_aniso_U_23
N12 .0650(10) .0538(9) .0503(9) -.0041(8) .0100(8) -.0081(7)
C1 .0561(11) .0589(11) .0493(11) .0090(9) .0012(9) -.0036(9)
C2 .0600(12) .0734(13) .0603(12) .0033(10) -.0065(10) -.0007(11)
C3 .0758(15) .0699(13) .0558(12) -.0027(11) -.0132(11) -.0100(11)
C4 .0779(14) .0539(11) .0477(11) .0044(9) -.0034(10) -.0118(8)
C4A .0606(10) .0369(8) .0395(9) .0024(7) .0034(8) -.0019(7)
C5 .0575(11) .0582(11) .0607(12) .0106(9) .0069(10) .0051(10)
C6 .0567(12) .0713(13) .0751(15) .0055(10) -.0048(11) .0101(12)
C7 .0691(13) .0698(13) .0646(13) -.0034(11) -.0149(11) -.0016(11)
C8 .0680(12) .0558(11) .0517(11) -.0003(9) -.0035(10) -.0073(9)
C8A .0557(10) .0390(8) .0413(9) -.0002(7) .0031(8) .0000(7)
C9 .0557(10) .0402(8) .0422(9) .0024(7) .0053(8) -.0035(7)
C9A .0541(10) .0387(8) .0397(9) .0038(7) .0033(7) -.0003(7)
C10 .0637(11) .0438(9) .0437(10) .0092(8) .0089(8) -.0055(8)
C10A .0529(10) .0405(9) .0451(10) .0032(7) .0073(8) .0032(7)
C11 .0633(11) .0452(9) .0469(10) -.0003(8) .0072(8) -.0029(8)
C13 .0521(11) .0736(13) .0530(11) -.0006(9) .0048(9) -.0204(10)
C14 .0485(9) .0645(12) .0487(10) .0018(8) .0035(8) -.0138(9)
C15 .0519(10) .0603(11) .0472(10) .0047(8) .0018(8) -.0119(8)
C16 .0523(10) .0536(10) .0454(10) .0026(8) .0018(8) -.0086(8)
C17 .0518(10) .0612(11) .0488(11) .0035(9) .0019(8) -.0139(9)
C18 .0504(10) .0549(10) .0507(10) .0027(8) .0005(8) -.0111(9)
C19 .0506(10) .0683(12) .0541(11) .0004(9) -.0003(9) -.0178(10)
C20 .0513(10) .0573(10) .0517(11) .0001(8) -.0011(8) -.0127(9)
C21 .0504(10) .0628(11) .0564(12) -.0007(9) .0010(9) -.0166(10)
C22 .0558(10) .0494(10) .0487(10) -.0029(8) .0007(8) -.0061(8)
C23 .0711(14) .0751(14) .0598(13) .0001(11) .0066(10) -.0204(11)
C24 .124(2) .0765(15) .0564(13) -.0018(14) .0002(14) -.0207(12)

loop_
_atom_type_symbol
_atom_type_description
_atom_type_scat_dispersion_real
_atom_type_scat_dispersion_imag
_atom_type_scat_source
C C .0181 .0091 'International Tables Vol C Tables 4.2.6.8 and 6.1.1.4'
H H .0000 .0000 'International Tables Vol C Tables 4.2.6.8 and 6.1.1.4'
N N .0311 .0180 'International Tables Vol C Tables 4.2.6.8 and 6.1.1.4'

loop_
_geom_angle_atom_site_label_1
_geom_angle_atom_site_label_2
_geom_angle_atom_site_label_3
_geom_angle
_geom_angle_publ_flag
C11 N12 C13 112.59(16) yes
C11 N12 H12 99.2(15) ?
C13 N12 H12 116.4(16) ?
C2 C1 C9A 121.89(18) ?
C2 C1 H1 119.1 ?
C9A C1 H1 119.1 ?
C1 C2 C3 120.30(19) ?
C1 C2 H2 119.8 ?
C3 C2 H2 119.8 ?
C4 C3 C2 120.23(19) ?
C4 C3 H3 119.9 ?
C2 C3 H3 119.9 ?
C3 C4 C4A 121.47(19) ?
C3 C4 H4 119.3 ?
C4A C4 H4 119.3 ?
C10 C4A C4 121.90(17) ?
C10 C4A C9A 119.33(16) ?
C4 C4A C9A 118.75(17) ?
C6 C5 C10A 121.3(2) ?
C6 C5 H5 119.4 ?
C10A C5 H5 119.4 ?
C5 C6 C7 119.9(2) ?
C5 C6 H6 120.0 ?
C7 C6 H6 120.0 ?
C8 C7 C6 121.1(2) ?
C8 C7 H7 119.4 ?
C6 C7 H7 119.4 ?
C7 C8 C8A 121.6(2) ?
C7 C8 H8 119.2 ?
C8A C8 H8 119.2 ?
C9 C8A C8 123.59(17) ?
C9 C8A C10A 119.48(16) ?
C8 C8A C10A 116.93(17) ?
C9A C9 C8A 120.10(15) yes
C9A C9 C11 119.25(16) yes
C8A C9 C11 120.64(16) ?
C9 C9A C1 123.09(16) ?
C9 C9A C4A 119.58(16) ?
C1 C9A C4A 117.32(16) ?
C10A C10 C4A 121.73(16) ?
C10A C10 H10 119.1 ?
C4A C10 H10 119.1 ?
C10 C10A C5 121.31(17) ?
C10 C10A C8A 119.57(17) ?
C5 C10A C8A 119.12(18) ?
N12 C11 C9 111.44(14) ?
N12 C11 H11A 109.3 ?
C9 C11 H11A 109.3 ?
N12 C11 H11B 109.3 ?
C9 C11 H11B 109.3 ?
H11A C11 H11B 108.0 ?
N12 C13 C14 116.86(16) ?
N12 C13 H13A 108.1 ?
C14 C13 H13A 108.1 ?
N12 C13 H13B 108.1 ?
C14 C13 H13B 108.1 ?
H13A C13 H13B 107.3 ?
C15 C14 C13 111.89(15) ?
C15 C14 H14A 109.2 ?
C13 C14 H14A 109.2 ?
C15 C14 H14B 109.2 ?
C13 C14 H14B 109.2 ?
H14A C14 H14B 107.9 ?
C16 C15 C14 114.07(16) ?
C16 C15 H15A 108.7 ?
C14 C15 H15A 108.7 ?
C16 C15 H15B 108.7 ?
C14 C15 H15B 108.7 ?
H15A C15 H15B 107.6 ?
C15 C16 C17 113.52(15) ?
C15 C16 H16A 108.9 ?
C17 C16 H16A 108.9 ?
C15 C16 H16B 108.9 ?
C17 C16 H16B 108.9 ?
H16A C16 H16B 107.7 ?
C18 C17 C16 114.04(15) ?
C18 C17 H17A 108.7 ?
C16 C17 H17A 108.7 ?
C18 C17 H17B 108.7 ?
C16 C17 H17B 108.7 ?
H17A C17 H17B 107.6 ?
C19 C18 C17 113.52(16) ?
C19 C18 H18A 108.9 ?
C17 C18 H18A 108.9 ?
C19 C18 H18B 108.9 ?
C17 C18 H18B 108.9 ?
H18A C18 H18B 107.7 ?
C20 C19 C18 114.51(16) ?
C20 C19 H19A 108.6 ?
C18 C19 H19A 108.6 ?
C20 C19 H19B 108.6 ?
C18 C19 H19B 108.6 ?
H19A C19 H19B 107.6 ?
C21 C20 C19 113.79(16) ?
C21 C20 H20A 108.8 ?
C19 C20 H20A 108.8 ?
C21 C20 H20B 108.8 ?
C19 C20 H20B 108.8 ?
H20A C20 H20B 107.7 ?
C20 C21 C22 114.98(16) ?
C20 C21 H21A 108.5 ?
C22 C21 H21A 108.5 ?
C20 C21 H21B 108.5 ?
C22 C21 H21B 108.5 ?
H21A C21 H21B 107.5 ?
C23 C22 C21 113.55(17) ?
C23 C22 H22A 108.9 ?
C21 C22 H22A 108.9 ?
C23 C22 H22B 108.9 ?
C21 C22 H22B 108.9 ?
H22A C22 H22B 107.7 ?
C22 C23 C24 114.1(2) ?
C22 C23 H23A 108.7 ?
C24 C23 H23A 108.7 ?
C22 C23 H23B 108.7 ?
C24 C23 H23B 108.7 ?
H23A C23 H23B 107.6 ?
C23 C24 H24A 109.5 ?
C23 C24 H24B 109.5 ?
H24A C24 H24B 109.5 ?
C23 C24 H24C 109.5 ?
H24A C24 H24C 109.5 ?
H24B C24 H24C 109.5 ?

loop_
_geom_bond_atom_site_label_1
_geom_bond_atom_site_label_2
_geom_bond_site_symmetry_2
_geom_bond_distance
_geom_bond_publ_flag
N12 C11 . 1.446(2) ?
N12 C13 . 1.467(2) ?
N12 H12 . .95(3) ?
C1 C2 . 1.354(3) ?
C1 C9A . 1.423(3) ?
C1 H1 . .9300 ?
C2 C3 . 1.412(3) ?
C2 H2 . .9300 ?
C3 C4 . 1.346(3) ?
C3 H3 . .9300 ?
C4 C4A . 1.424(3) ?
C4 H4 . .9300 ?
C4A C10 . 1.389(3) ?
C4A C9A . 1.435(2) ?
C5 C6 . 1.349(3) ?
C5 C10A . 1.428(3) ?
C5 H5 . .9300 ?
C6 C7 . 1.403(3) ?
C6 H6 . .9300 ?
C7 C8 . 1.352(3) ?
C7 H7 . .9300 ?
C8 C8A . 1.429(3) ?
C8 H8 . .9300 ?
C8A C9 . 1.409(3) yes
C8A C10A . 1.432(2) ?
C9 C9A . 1.408(2) yes
C9 C11 . 1.521(2) yes
C10 C10A . 1.387(3) ?
C10 H10 . .9300 ?
C11 H11A . .9700 ?
C11 H11B . .9700 ?
C13 C14 . 1.521(3) ?
C13 H13A . .9700 ?
C13 H13B . .9700 ?
C14 C15 . 1.517(2) ?
C14 H14A . .9700 ?
C14 H14B . .9700 ?
C15 C16 . 1.515(2) ?
C15 H15A . .9700 ?
C15 H15B . .9700 ?
C16 C17 . 1.519(2) ?
C16 H16A . .9700 ?
C16 H16B . .9700 ?
C17 C18 . 1.517(3) ?
C17 H17A . .9700 ?
C17 H17B . .9700 ?
C18 C19 . 1.517(3) ?
C18 H18A . .9700 ?
C18 H18B . .9700 ?
C19 C20 . 1.516(3) ?
C19 H19A . .9700 ?
C19 H19B . .9700 ?
C20 C21 . 1.514(2) ?
C20 H20A . .9700 ?
C20 H20B . .9700 ?
C21 C22 . 1.515(3) ?
C21 H21A . .9700 ?
C21 H21B . .9700 ?
C22 C23 . 1.508(3) ?
C22 H22A . .9700 ?
C22 H22B . .9700 ?
C23 C24 . 1.516(3) ?
C23 H23A . .9700 ?
C23 H23B . .9700 ?
C24 H24A . .9600 ?
C24 H24B . .9600 ?
C24 H24C . .9600 ?

loop_
_geom_hbond_atom_site_label_D
_geom_hbond_atom_site_label_H
_geom_hbond_atom_site_label_A
_geom_hbond_site_symmetry_A
_geom_hbond_distance_DH
_geom_hbond_distance_HA
_geom_hbond_distance_DA
_geom_hbond_angle_DHA
C3 H3 Cg(1) 8_566 .93 3.351 3.984(3) 127.2
C4 H4 Cg(2) 8_566 .93 2.625 3.518(3) 161.1
C10 H10 Cg(3) 8_566 .93 2.931 3.806(2) 157.5
C14 H14B Cg(1) 1_554 .97 3.117 3.860(2) 134.5
C23 H23A Cg(3) 5_555 .97 3.031 3.798(3) 136.9
C24 H24A Cg(2) 5_555 .96 2.988 3.877(3) 154.7

loop_
_geom_torsion_atom_site_label_1
_geom_torsion_atom_site_label_2
_geom_torsion_atom_site_label_3
_geom_torsion_atom_site_label_4
_geom_torsion
_geom_torsion_publ_flag
C9A C1 C2 C3 .9(3) ?
C1 C2 C3 C4 -.4(3) ?
C2 C3 C4 C4A -1.2(3) ?
C3 C4 C4A C10 -176.1(2) ?
C3 C4 C4A C9A 2.4(3) ?
C10A C5 C6 C7 -1.1(3) ?
C5 C6 C7 C8 1.2(3) ?
C6 C7 C8 C8A .1(3) ?
C7 C8 C8A C9 178.48(19) ?
C7 C8 C8A C10A -1.5(3) ?
C8 C8A C9 C9A 175.05(16) ?
C10A C8A C9 C9A -4.9(3) ?
C8 C8A C9 C11 -5.7(3) yes
C10A C8A C9 C11 174.30(15) ?
C8A C9 C9A C1 -173.44(17) ?
C11 C9 C9A C1 7.3(3) yes
C8A C9 C9A C4A 5.2(3) ?
C11 C9 C9A C4A -174.08(15) ?
C2 C1 C9A C9 178.93(18) ?
C2 C1 C9A C4A .3(3) ?
C10 C4A C9A C9 -2.0(2) ?
C4 C4A C9A C9 179.42(16) ?
C10 C4A C9A C1 176.65(17) ?
C4 C4A C9A C1 -1.9(2) ?
C4 C4A C10 C10A 177.14(17) ?
C9A C4A C10 C10A -1.4(3) ?
C4A C10 C10A C5 -178.43(17) ?
C4A C10 C10A C8A 1.6(3) ?
C6 C5 C10A C10 179.71(18) ?
C6 C5 C10A C8A -.3(3) ?
C9 C8A C10A C10 1.6(3) ?
C8 C8A C10A C10 -178.41(16) ?
C9 C8A C10A C5 -178.41(16) ?
C8 C8A C10A C5 1.6(2) ?
C13 N12 C11 C9 -178.79(16) yes
C9A C9 C11 N12 -79.3(2) yes
C8A C9 C11 N12 101.5(2) yes
C11 N12 C13 C14 68.2(2) ?
N12 C13 C14 C15 174.07(17) ?
C13 C14 C15 C16 -173.95(17) ?
C14 C15 C16 C17 174.07(17) ?
C15 C16 C17 C18 -178.00(16) ?
C16 C17 C18 C19 178.94(17) ?
C17 C18 C19 C20 -178.23(17) ?
C18 C19 C20 C21 -178.56(17) ?
C19 C20 C21 C22 -178.01(17) ?
C20 C21 C22 C23 -176.08(18) ?
C21 C22 C23 C24 -179.79(19) ?

loop_
_cod_related_entry_id
_cod_related_entry_database
_cod_related_entry_code
1 ChemSpider 21107276
